data_7113896
loop_
_publ_author_name
'Chisholm, Malcolm H.'
'Gallucci, Judith'
'Phomphrai, Khamphee'

_publ_section_title
;
 Lactide polymerization by well-defined calcium coordination complexes:
 comparisons with related magnesium and zinc chemistry
;
_journal_coden_ASTM CHCOFS
_journal_issue 1
_journal_name_full
;
 Chemical Communications (Cambridge, United Kingdom)
;
_journal_page_first 48
_journal_page_last 49
_journal_paper_doi 10.1039/b208679d
_journal_year 2003
_chemical_formula_sum 'C33 H51 B Ca N6 O'
_chemical_formula_weight 598.69
_space_group_IT_number 14
_symmetry_cell_setting monoclinic
_symmetry_space_group_name_Hall '-P 2ybc'
_symmetry_space_group_name_H-M 'P 1 21/c 1'
_atom_sites_solution_hydrogens geom
_atom_sites_solution_primary heavy
_atom_sites_solution_secondary difmap
_audit_creation_method SHELXL-93
_cell_angle_alpha 90.00
_cell_angle_beta 110.690(1)
_cell_angle_gamma 90.00
_cell_formula_units_Z 4
_cell_length_a 15.1765(1)
_cell_length_b 11.7374(1)
_cell_length_c 20.8849(2)
_cell_measurement_temperature 200(2)
_cell_volume 3480.35(6)
_computing_cell_refinement 'DENZO (Otwinowski & Minor, 1997)'
_computing_data_collection 'COLLECT (Nonius, 1999)'
_computing_data_reduction 'DENZO (Otwinowski & Minor, 1997)'
_computing_structure_refinement 'SHELXL-93 (Sheldrick, 1993)'
_computing_structure_solution 'SHELXS-86 (Sheldrick, 1990)'
_diffrn_ambient_temperature 200(2)
_diffrn_measurement_device 'Nonius Kappa CCD'
_diffrn_measurement_method 'phi and omega scans'
_diffrn_radiation_monochromator graphite
_diffrn_radiation_source 'fine-focus sealed tube'
_diffrn_radiation_type MoK\a
_diffrn_radiation_wavelength 0.71073
_diffrn_reflns_av_R_equivalents 0.033
_diffrn_reflns_av_sigmaI/netI 0.0256
_diffrn_reflns_limit_h_max 19
_diffrn_reflns_limit_h_min -19
_diffrn_reflns_limit_k_max 15
_diffrn_reflns_limit_k_min -15
_diffrn_reflns_limit_l_max 27
_diffrn_reflns_limit_l_min -27
_diffrn_reflns_number 60025
_diffrn_reflns_theta_max 27.49
_diffrn_reflns_theta_min 2.07
_exptl_absorpt_coefficient_mu 0.214
_exptl_crystal_colour colorless
_exptl_crystal_density_diffrn 1.143
_exptl_crystal_description chunk
_exptl_crystal_F_000 1296
_exptl_crystal_size_max 0.31
_exptl_crystal_size_mid 0.27
_exptl_crystal_size_min 0.27
_refine_diff_density_max 0.334
_refine_diff_density_min -0.248
_refine_ls_extinction_method none
_refine_ls_goodness_of_fit_all 1.040
_refine_ls_goodness_of_fit_obs 1.087
_refine_ls_matrix_type full
_refine_ls_number_parameters 392
_refine_ls_number_reflns 7975
_refine_ls_number_restraints 0
_refine_ls_restrained_S_all 1.040
_refine_ls_restrained_S_obs 1.087
_refine_ls_R_factor_all 0.0542
_refine_ls_R_factor_obs 0.0406
_refine_ls_shift/esd_max -0.002
_refine_ls_shift/esd_mean 0.000
_refine_ls_structure_factor_coef Fsqd
_refine_ls_weighting_details 'w=1/[\s^2^(Fo^2^)+(0.0522P)^2^+1.0612P] where P=(Fo^2^+2Fc^2^)/3'
_refine_ls_weighting_scheme calc
_refine_ls_wR_factor_all 0.1102
_refine_ls_wR_factor_obs 0.1026
_reflns_number_observed 6389
_reflns_number_total 7975
_reflns_observed_criterion >2sigma(I)
_cod_duplicate_entry 7103622
_cod_data_source_file b208679d.txt
_cod_data_source_block Chisholm1047
_cod_depositor_comments
;
The following automatic conversions were performed:

'_refine_ls_weighting_scheme' value 'calc
w=1/[\s^2^(Fo^2^)+(0.0522P)^2^+1.0612P] where P=(Fo^2^+2Fc^2^)/3' was
changed to 'calc'. New tag '_refine_ls_weighting_details' was
created. The value of the new tag was set to
'w=1/[\s^2^(Fo^2^)+(0.0522P)^2^+1.0612P] where P=(Fo^2^+2Fc^2^)/3'.

Automatic conversion script
Id: cif_fix_values 3143 2015-03-26 13:38:13Z robertas 
;
_cod_original_cell_volume 3480.34(5)
_cod_original_sg_symbol_H-M P2(1)/c
_cod_database_code 7113896

loop_
_symmetry_equiv_pos_as_xyz
'x, y, z'
'-x, y+1/2, -z+1/2'
'-x, -y, -z'
'x, -y-1/2, z-1/2'

loop_
_atom_site_aniso_label
_atom_site_aniso_U_11
_atom_site_aniso_U_22
_atom_site_aniso_U_33
_atom_site_aniso_U_23
_atom_site_aniso_U_13
_atom_site_aniso_U_12
Ca 0.03143(15) 0.0348(2) 0.02264(14) 0.00428(11) 0.01006(11) 0.00012(12)
O 0.0404(6) 0.0481(6) 0.0237(5) 0.0066(4) 0.0116(4) 0.0002(5)
N1 0.0336(6) 0.0335(6) 0.0313(6) 0.0009(5) 0.0123(5) -0.0003(5)
N2 0.0384(7) 0.0331(6) 0.0333(6) 0.0066(5) 0.0121(5) 0.0028(5)
N3 0.0360(6) 0.0333(6) 0.0279(6) 0.0006(5) 0.0106(5) -0.0014(5)
N4 0.0359(6) 0.0386(7) 0.0253(6) 0.0032(5) 0.0089(5) 0.0013(5)
N5 0.0351(6) 0.0360(7) 0.0283(6) 0.0056(5) 0.0131(5) 0.0012(5)
N6 0.0393(7) 0.0343(6) 0.0262(6) 0.0055(5) 0.0128(5) 0.0000(5)
C1 0.0316(7) 0.0327(8) 0.0449(8) -0.0045(6) 0.0154(6) -0.0043(6)
C2 0.0535(10) 0.0343(8) 0.0614(11) 0.0045(8) 0.0246(9) 0.0099(8)
C3 0.0527(10) 0.0375(9) 0.0487(10) 0.0124(7) 0.0165(8) 0.0105(8)
C4 0.0316(7) 0.0379(8) 0.0362(8) -0.0065(6) 0.0137(6) -0.0023(6)
C5 0.0495(10) 0.0532(10) 0.0355(8) -0.0112(7) 0.0088(7) -0.0129(8)
C6 0.0415(9) 0.0562(10) 0.0261(7) -0.0010(7) 0.0058(6) -0.0028(8)
C7 0.0366(7) 0.0322(7) 0.0296(7) -0.0031(6) 0.0153(6) -0.0037(6)
C8 0.0417(9) 0.0457(9) 0.0350(8) 0.0011(7) 0.0197(7) -0.0083(7)
C9 0.0481(9) 0.0386(8) 0.0287(7) 0.0035(6) 0.0176(7) -0.0070(7)
C10 0.0426(9) 0.0418(9) 0.0467(9) -0.0097(7) 0.0224(7) -0.0054(7)
C11 0.0649(12) 0.0513(11) 0.0671(12) -0.0212(9) 0.0324(10) -0.0058(9)
C12 0.0728(14) 0.0722(14) 0.0727(14) -0.0185(11) 0.0471(12) -0.0263(11)
C13 0.0722(13) 0.0745(14) 0.0391(10) -0.0067(9) 0.0191(9) 0.0147(11)
C14 0.0443(9) 0.0338(8) 0.0472(9) -0.0047(7) 0.0223(7) -0.0052(7)
C15 0.0558(11) 0.0612(12) 0.0816(14) 0.0034(11) 0.0383(11) -0.0087(10)
C16 0.0667(12) 0.0424(10) 0.0515(10) 0.0119(8) 0.0128(9) -0.0055(9)
C17 0.089(2) 0.0384(10) 0.0797(14) -0.0077(9) 0.0478(13) -0.0008(10)
C18 0.0352(8) 0.0410(8) 0.0370(8) 0.0046(6) 0.0141(6) 0.0025(7)
C19 0.0613(12) 0.0521(11) 0.0399(9) 0.0029(8) 0.0002(8) -0.0030(9)
C20 0.0489(9) 0.0424(9) 0.0472(9) 0.0090(7) 0.0178(8) 0.0065(8)
C21 0.0449(10) 0.088(2) 0.0673(13) 0.0225(11) 0.0296(10) 0.0166(10)
C22 0.0377(8) 0.0305(7) 0.0243(6) 0.0029(5) 0.0115(6) 0.0025(6)
C23 0.0363(8) 0.0425(8) 0.0286(7) 0.0048(6) 0.0104(6) -0.0006(7)
C24 0.0447(9) 0.0489(9) 0.0329(8) 0.0081(7) 0.0177(7) -0.0036(7)
C25 0.0524(10) 0.0492(9) 0.0246(7) 0.0085(7) 0.0131(7) -0.0027(8)
C26 0.0399(8) 0.0422(8) 0.0259(7) 0.0008(6) 0.0060(6) 0.0002(7)
C27 0.0364(7) 0.0314(7) 0.0273(7) -0.0007(6) 0.0126(6) 0.0018(6)
C28 0.0374(8) 0.0704(12) 0.0340(8) 0.0090(8) 0.0123(7) -0.0044(8)
C29 0.0417(10) 0.096(2) 0.0549(11) 0.0153(11) 0.0167(9) 0.0106(10)
C30 0.0552(11) 0.085(2) 0.0513(11) -0.0084(11) 0.0143(9) -0.0230(11)
C31 0.0356(8) 0.0515(9) 0.0281(7) -0.0057(7) 0.0125(6) -0.0018(7)
C32 0.085(2) 0.0718(14) 0.104(2) -0.0380(13) 0.0662(15) -0.0413(12)
C33 0.0558(14) 0.154(3) 0.121(2) 0.055(2) 0.052(2) 0.043(2)
B 0.0400(9) 0.0370(9) 0.0265(8) 0.0086(7) 0.0107(7) 0.0034(7)

loop_
_atom_site_label
_atom_site_type_symbol
_atom_site_fract_x
_atom_site_fract_y
_atom_site_fract_z
_atom_site_U_iso_or_equiv
_atom_site_thermal_displace_type
_atom_site_occupancy
_atom_site_calc_flag
_atom_site_refinement_flags
Ca Ca 0.29283(2) 0.10530(2) 0.124037(13) 0.02949(9) Uani 1 d .
O O 0.32007(7) 0.04271(9) 0.22372(5) 0.0373(2) Uani 1 d .
N1 N 0.20635(8) 0.28265(10) 0.08701(6) 0.0326(3) Uani 1 d .
N2 N 0.19051(9) 0.30702(11) 0.01944(6) 0.0351(3) Uani 1 d .
N3 N 0.19389(8) 0.03623(10) 0.01226(6) 0.0326(3) Uani 1 d .
N4 N 0.17897(9) 0.11431(10) -0.03936(6) 0.0338(3) Uani 1 d .
N5 N 0.38442(8) 0.16570(10) 0.05640(6) 0.0327(3) Uani 1 d .
N6 N 0.33280(9) 0.22286(10) -0.00247(6) 0.0329(3) Uani 1 d .
C1 C 0.16624(10) 0.36765(13) 0.11019(8) 0.0359(3) Uani 1 d .
C2 C 0.12422(13) 0.44516(14) 0.05780(10) 0.0485(4) Uani 1 d .
H2 H 0.09067(13) 0.51240(14) 0.06018(10) 0.058 Uiso 1 calc R
C3 C 0.14156(13) 0.40379(14) 0.00215(9) 0.0467(4) Uani 1 d .
H3 H 0.12191(13) 0.43839(14) -0.04178(9) 0.056 Uiso 1 calc R
C4 C 0.15162(10) -0.06016(13) -0.01703(8) 0.0348(3) Uani 1 d .
C5 C 0.10870(12) -0.0441(2) -0.08736(8) 0.0477(4) Uani 1 d .
H5 H 0.07344(12) -0.0982(2) -0.12026(8) 0.057 Uiso 1 calc R
C6 C 0.12808(11) 0.0662(2) -0.09899(8) 0.0429(4) Uani 1 d .
H6 H 0.10856(11) 0.1026(2) -0.14238(8) 0.051 Uiso 1 calc R
C7 C 0.47362(10) 0.16373(12) 0.05810(7) 0.0318(3) Uani 1 d .
C8 C 0.47953(11) 0.21981(14) 0.00087(8) 0.0391(3) Uani 1 d .
H8 H 0.53439(11) 0.23122(14) -0.01028(8) 0.047 Uiso 1 calc R
C9 C 0.38993(11) 0.25496(13) -0.03586(7) 0.0374(3) Uani 1 d .
H9 H 0.37119(11) 0.29535(13) -0.07797(7) 0.045 Uiso 1 calc R
C10 C 0.16527(12) 0.37088(14) 0.18247(9) 0.0419(4) Uani 1 d .
C11 C 0.15906(15) 0.4943(2) 0.20390(11) 0.0586(5) Uani 1 d .
H11A H 0.1581(10) 0.4959(2) 0.2506(3) 0.088 Uiso 1 calc R
H11B H 0.1013(5) 0.5292(4) 0.1725(4) 0.088 Uiso 1 calc R
H11C H 0.2138(5) 0.5369(3) 0.2024(7) 0.088 Uiso 1 calc R
C12 C 0.0776(2) 0.3064(2) 0.18310(12) 0.0668(6) Uani 1 d .
H12A H 0.0732(6) 0.3117(12) 0.2287(2) 0.100 Uiso 1 calc R
H12B H 0.0823(5) 0.2262(3) 0.1717(8) 0.100 Uiso 1 calc R
H12C H 0.0212(2) 0.3402(9) 0.1493(6) 0.100 Uiso 1 calc R
C13 C 0.25304(15) 0.3167(2) 0.23326(9) 0.0621(5) Uani 1 d .
H13A H 0.2541(6) 0.3295(11) 0.27992(10) 0.093 Uiso 1 calc R
H13B H 0.30908(15) 0.3511(9) 0.2282(5) 0.093 Uiso 1 calc R
H13C H 0.2525(5) 0.2347(3) 0.2244(5) 0.093 Uiso 1 calc R
C14 C 0.15392(11) -0.16703(13) 0.02374(8) 0.0401(4) Uani 1 d .
C15 C 0.05727(14) -0.1872(2) 0.02921(12) 0.0625(5) Uani 1 d .
H15A H 0.0594(3) -0.2561(7) 0.0562(7) 0.094 Uiso 1 calc R
H15B H 0.0101(2) -0.1967(13) -0.01672(13) 0.094 Uiso 1 calc R
H15C H 0.0404(5) -0.1217(6) 0.0516(7) 0.094 Uiso 1 calc R
C16 C 0.22778(14) -0.1581(2) 0.09526(9) 0.0557(5) Uani 1 d .
H16A H 0.2314(7) -0.2305(4) 0.1194(3) 0.084 Uiso 1 calc R
H16B H 0.2103(5) -0.0970(8) 0.1205(3) 0.084 Uiso 1 calc R
H16C H 0.2892(2) -0.1409(12) 0.09191(9) 0.084 Uiso 1 calc R
C17 C 0.1796(2) -0.2678(2) -0.01305(12) 0.0643(6) Uani 1 d .
H17A H 0.1822(11) -0.3378(3) 0.0132(4) 0.096 Uiso 1 calc R
H17B H 0.2412(5) -0.2541(6) -0.0170(7) 0.096 Uiso 1 calc R
H17C H 0.1318(6) -0.2761(8) -0.0588(3) 0.096 Uiso 1 calc R
C18 C 0.55104(11) 0.10724(13) 0.11636(8) 0.0374(3) Uani 1 d .
C19 C 0.58214(14) 0.1874(2) 0.17806(9) 0.0559(5) Uani 1 d .
H19A H 0.6300(7) 0.1496(5) 0.2167(2) 0.084 Uiso 1 calc R
H19B H 0.5277(2) 0.2069(10) 0.1908(5) 0.084 Uiso 1 calc R
H19C H 0.6086(9) 0.2570(5) 0.1663(3) 0.084 Uiso 1 calc R
C20 C 0.51549(12) -0.00456(14) 0.13615(9) 0.0460(4) Uani 1 d .
H20A H 0.4669(6) 0.0118(2) 0.1557(6) 0.069 Uiso 1 calc R
H20B H 0.5680(2) -0.0447(5) 0.1701(5) 0.069 Uiso 1 calc R
H20C H 0.4888(8) -0.0524(5) 0.09539(14) 0.069 Uiso 1 calc R
C21 C 0.63449(13) 0.0801(2) 0.09379(11) 0.0641(6) Uani 1 d .
H21A H 0.6835(5) 0.0408(12) 0.1309(3) 0.096 Uiso 1 calc R
H21B H 0.6600(7) 0.1512(2) 0.0828(8) 0.096 Uiso 1 calc R
H21C H 0.6133(3) 0.0311(11) 0.0532(5) 0.096 Uiso 1 calc R
C22 C 0.33216(10) 0.01141(12) 0.28755(7) 0.0307(3) Uani 1 d .
C23 C 0.25513(11) -0.02480(13) 0.30550(7) 0.0361(3) Uani 1 d .
C24 C 0.27044(12) -0.05645(14) 0.37282(8) 0.0411(4) Uani 1 d .
H24 H 0.21836(12) -0.07976(14) 0.38483(8) 0.049 Uiso 1 calc R
C25 C 0.35877(12) -0.05493(14) 0.42238(8) 0.0422(4) Uani 1 d .
H25 H 0.36762(12) -0.07730(14) 0.46795(8) 0.051 Uiso 1 calc R
C26 C 0.43455(11) -0.02047(13) 0.40512(7) 0.0375(3) Uani 1 d .
H26 H 0.49572(11) -0.01990(13) 0.43927(7) 0.045 Uiso 1 calc R
C27 C 0.42328(10) 0.01338(12) 0.33895(7) 0.0314(3) Uani 1 d .
C28 C 0.15649(11) -0.0343(2) 0.25273(8) 0.0473(4) Uani 1 d .
H28 H 0.15714(11) 0.0012(2) 0.20936(8) 0.057 Uiso 1 calc R
C29 C 0.08479(13) 0.0305(2) 0.27500(10) 0.0642(6) Uani 1 d .
H29A H 0.1052(6) 0.1097(4) 0.2852(8) 0.096 Uiso 1 calc R
H29B H 0.0800(8) -0.0054(8) 0.3160(5) 0.096 Uiso 1 calc R
H29C H 0.0232(3) 0.0286(11) 0.2381(3) 0.096 Uiso 1 calc R
C30 C 0.12822(15) -0.1587(2) 0.23770(10) 0.0649(6) Uani 1 d .
H30A H 0.0667(5) -0.1631(2) 0.2007(5) 0.097 Uiso 1 calc R
H30B H 0.1243(11) -0.1948(4) 0.2789(2) 0.097 Uiso 1 calc R
H30C H 0.1754(6) -0.1982(4) 0.2238(8) 0.097 Uiso 1 calc R
C31 C 0.50675(11) 0.05504(14) 0.32167(8) 0.0381(3) Uani 1 d .
H31 H 0.49139(11) 0.04312(14) 0.27148(8) 0.046 Uiso 1 calc R
C32 C 0.5212(2) 0.1811(2) 0.33530(14) 0.0782(7) Uani 1 d .
H32A H 0.5710(9) 0.2083(4) 0.3194(8) 0.117 Uiso 1 calc R
H32B H 0.5396(12) 0.1953(2) 0.3845(2) 0.117 Uiso 1 calc R
H32C H 0.4625(4) 0.2217(2) 0.3109(7) 0.117 Uiso 1 calc R
C33 C 0.5971(2) -0.0092(3) 0.3587(2) 0.1045(11) Uani 1 d .
H33A H 0.6478(4) 0.0207(14) 0.3447(10) 0.157 Uiso 1 calc R
H33B H 0.5879(5) -0.0903(4) 0.3472(10) 0.157 Uiso 1 calc R
H33C H 0.6140(9) 0.0006(17) 0.4082(2) 0.157 Uiso 1 calc R
B B 0.22475(12) 0.23348(15) -0.02879(8) 0.0348(4) Uani 1 d .
H1B H 0.20462(12) 0.27222(15) -0.07435(8) 0.042 Uiso 1 calc R

loop_
_atom_type_symbol
_atom_type_description
_atom_type_scat_dispersion_real
_atom_type_scat_dispersion_imag
_atom_type_scat_source
C C 0.0033 0.0016 'International Tables Vol C Tables 4.2.6.8 and 6.1.1.4'
H H 0.0000 0.0000 'International Tables Vol C Tables 4.2.6.8 and 6.1.1.4'
Ca Ca 0.2262 0.3064 'International Tables Vol C Tables 4.2.6.8 and 6.1.1.4'
N N 0.0061 0.0033 'International Tables Vol C Tables 4.2.6.8 and 6.1.1.4'
O O 0.0106 0.0060 'International Tables Vol C Tables 4.2.6.8 and 6.1.1.4'
B B 0.0013 0.0007 'International Tables Vol C Tables 4.2.6.8 and 6.1.1.4'

loop_
_geom_angle_atom_site_label_1
_geom_angle_atom_site_label_2
_geom_angle_atom_site_label_3
_geom_angle
O Ca N5 136.79(4)
O Ca N3 132.31(4)
N5 Ca N3 79.84(4)
O Ca N1 120.48(4)
N5 Ca N1 85.43(4)
N3 Ca N1 84.22(4)
C22 O Ca 174.43(10)
C1 N1 N2 106.13(12)
C1 N1 Ca 141.37(10)
N2 N1 Ca 112.50(8)
C3 N2 N1 109.47(13)
C3 N2 B 125.49(13)
N1 N2 B 125.04(11)
C4 N3 N4 106.65(11)
C4 N3 Ca 139.18(10)
N4 N3 Ca 114.03(8)
C6 N4 N3 109.29(12)
C6 N4 B 126.82(13)
N3 N4 B 123.54(11)
C7 N5 N6 106.41(11)
C7 N5 Ca 139.84(9)
N6 N5 Ca 113.73(8)
C9 N6 N5 109.39(12)
C9 N6 B 126.37(12)
N5 N6 B 123.83(11)
N1 C1 C2 109.98(14)
N1 C1 C10 122.83(14)
C2 C1 C10 127.13(14)
C3 C2 C1 105.28(14)
C3 C2 H2 127.36(10)
C1 C2 H2 127.36(10)
N2 C3 C2 109.14(15)
N2 C3 H3 125.43(9)
C2 C3 H3 125.43(10)
N3 C4 C5 109.74(14)
N3 C4 C14 122.22(13)
C5 C4 C14 128.03(14)
C6 C5 C4 105.39(14)
C6 C5 H5 127.30(9)
C4 C5 H5 127.30(10)
N4 C6 C5 108.92(14)
N4 C6 H6 125.54(9)
C5 C6 H6 125.54(9)
N5 C7 C8 109.81(13)
N5 C7 C18 121.21(12)
C8 C7 C18 128.98(13)
C9 C8 C7 105.72(13)
C9 C8 H8 127.14(8)
C7 C8 H8 127.14(9)
N6 C9 C8 108.67(13)
N6 C9 H9 125.66(9)
C8 C9 H9 125.66(8)
C1 C10 C13 111.76(14)
C1 C10 C11 109.80(14)
C13 C10 C11 108.8(2)
C1 C10 C12 108.05(14)
C13 C10 C12 109.7(2)
C11 C10 C12 108.74(15)
C10 C11 H11A 109.47(10)
C10 C11 H11B 109.47(11)
H11A C11 H11B 109.5
C10 C11 H11C 109.47(10)
H11A C11 H11C 109.5
H11B C11 H11C 109.5
C10 C12 H12A 109.47(10)
C10 C12 H12B 109.47(11)
H12A C12 H12B 109.5
C10 C12 H12C 109.47(12)
H12A C12 H12C 109.5
H12B C12 H12C 109.5
C10 C13 H13A 109.47(9)
C10 C13 H13B 109.47(11)
H13A C13 H13B 109.5
C10 C13 H13C 109.47(10)
H13A C13 H13C 109.5
H13B C13 H13C 109.5
C4 C14 C16 111.00(13)
C4 C14 C15 109.81(14)
C16 C14 C15 109.3(2)
C4 C14 C17 108.53(13)
C16 C14 C17 108.4(2)
C15 C14 C17 109.77(15)
C14 C15 H15A 109.47(10)
C14 C15 H15B 109.47(11)
H15A C15 H15B 109.5
C14 C15 H15C 109.47(10)
H15A C15 H15C 109.5
H15B C15 H15C 109.5
C14 C16 H16A 109.47(9)
C14 C16 H16B 109.47(10)
H16A C16 H16B 109.5
C14 C16 H16C 109.47(10)
H16A C16 H16C 109.5
H16B C16 H16C 109.5
C14 C17 H17A 109.47(10)
C14 C17 H17B 109.47(10)
H17A C17 H17B 109.5
C14 C17 H17C 109.47(11)
H17A C17 H17C 109.5
H17B C17 H17C 109.5
C7 C18 C19 109.19(13)
C7 C18 C20 110.20(13)
C19 C18 C20 109.47(14)
C7 C18 C21 109.56(13)
C19 C18 C21 110.1(2)
C20 C18 C21 108.28(15)
C18 C19 H19A 109.47(9)
C18 C19 H19B 109.47(10)
H19A C19 H19B 109.5
C18 C19 H19C 109.47(9)
H19A C19 H19C 109.5
H19B C19 H19C 109.5
C18 C20 H20A 109.47(9)
C18 C20 H20B 109.47(9)
H20A C20 H20B 109.5
C18 C20 H20C 109.47(9)
H20A C20 H20C 109.5
H20B C20 H20C 109.5
C18 C21 H21A 109.47(10)
C18 C21 H21B 109.47(11)
H21A C21 H21B 109.5
C18 C21 H21C 109.47(11)
H21A C21 H21C 109.5
H21B C21 H21C 109.5
O C22 C23 120.95(13)
O C22 C27 120.35(12)
C23 C22 C27 118.70(12)
C24 C23 C22 119.32(14)
C24 C23 C28 118.93(14)
C22 C23 C28 121.71(13)
C25 C24 C23 121.84(15)
C25 C24 H24 119.08(9)
C23 C24 H24 119.08(9)
C24 C25 C26 119.20(13)
C24 C25 H25 120.40(9)
C26 C25 H25 120.40(9)
C25 C26 C27 121.46(14)
C25 C26 H26 119.27(9)
C27 C26 H26 119.27(9)
C26 C27 C22 119.48(13)
C26 C27 C31 120.63(13)
C22 C27 C31 119.86(12)
C23 C28 C30 110.7(2)
C23 C28 C29 111.62(15)
C30 C28 C29 111.1(2)
C23 C28 H28 107.73(8)
C30 C28 H28 107.73(10)
C29 C28 H28 107.73(10)
C28 C29 H29A 109.47(11)
C28 C29 H29B 109.47(10)
H29A C29 H29B 109.5
C28 C29 H29C 109.47(10)
H29A C29 H29C 109.5
H29B C29 H29C 109.5
C28 C30 H30A 109.47(10)
C28 C30 H30B 109.47(10)
H30A C30 H30B 109.5
C28 C30 H30C 109.47(11)
H30A C30 H30C 109.5
H30B C30 H30C 109.5
C32 C31 C33 110.3(2)
C32 C31 C27 110.47(13)
C33 C31 C27 113.5(2)
C32 C31 H31 107.43(12)
C33 C31 H31 107.43(13)
C27 C31 H31 107.43(8)
C31 C32 H32A 109.47(10)
C31 C32 H32B 109.47(12)
H32A C32 H32B 109.5
C31 C32 H32C 109.47(12)
H32A C32 H32C 109.5
H32B C32 H32C 109.5
C31 C33 H33A 109.47(12)
C31 C33 H33B 109.5(2)
H33A C33 H33B 109.5
C31 C33 H33C 109.47(13)
H33A C33 H33C 109.5
H33B C33 H33C 109.5
N6 B N4 110.29(12)
N6 B N2 111.88(12)
N4 B N2 111.14(12)
N6 B H1B 107.78(7)
N4 B H1B 107.78(7)
N2 B H1B 107.78(7)

loop_
_geom_bond_atom_site_label_1
_geom_bond_atom_site_label_2
_geom_bond_distance
Ca O 2.1064(10)
Ca N5 2.4119(12)
Ca N3 2.4258(12)
Ca N1 2.4365(12)
O C22 1.331(2)
N1 C1 1.345(2)
N1 N2 1.375(2)
N2 C3 1.335(2)
N2 B 1.549(2)
N3 C4 1.337(2)
N3 N4 1.372(2)
N4 C6 1.337(2)
N4 B 1.543(2)
N5 C7 1.342(2)
N5 N6 1.377(2)
N6 C9 1.344(2)
N6 B 1.539(2)
C1 C2 1.392(2)
C1 C10 1.515(2)
C2 C3 1.368(2)
C2 H2 0.95
C3 H3 0.95
C4 C5 1.393(2)
C4 C14 1.509(2)
C5 C6 1.368(2)
C5 H5 0.95
C6 H6 0.95
C7 C8 1.395(2)
C7 C18 1.513(2)
C8 C9 1.368(2)
C8 H8 0.95
C9 H9 0.95
C10 C13 1.518(3)
C10 C11 1.529(2)
C10 C12 1.535(2)
C11 H11A 0.98
C11 H11B 0.98
C11 H11C 0.98
C12 H12A 0.98
C12 H12B 0.98
C12 H12C 0.98
C13 H13A 0.98
C13 H13B 0.98
C13 H13C 0.98
C14 C16 1.522(2)
C14 C15 1.529(2)
C14 C17 1.534(2)
C15 H15A 0.98
C15 H15B 0.98
C15 H15C 0.98
C16 H16A 0.98
C16 H16B 0.98
C16 H16C 0.98
C17 H17A 0.98
C17 H17B 0.98
C17 H17C 0.98
C18 C19 1.529(2)
C18 C20 1.530(2)
C18 C21 1.533(2)
C19 H19A 0.98
C19 H19B 0.98
C19 H19C 0.98
C20 H20A 0.98
C20 H20B 0.98
C20 H20C 0.98
C21 H21A 0.98
C21 H21B 0.98
C21 H21C 0.98
C22 C23 1.413(2)
C22 C27 1.420(2)
C23 C24 1.392(2)
C23 C28 1.517(2)
C24 C25 1.374(2)
C24 H24 0.95
C25 C26 1.382(2)
C25 H25 0.95
C26 C27 1.389(2)
C26 H26 0.95
C27 C31 1.516(2)
C28 C30 1.523(3)
C28 C29 1.528(3)
C28 H28 1.00
C29 H29A 0.98
C29 H29B 0.98
C29 H29C 0.98
C30 H30A 0.98
C30 H30B 0.98
C30 H30C 0.98
C31 C32 1.508(3)
C31 C33 1.515(3)
C31 H31 1.00
C32 H32A 0.98
C32 H32B 0.98
C32 H32C 0.98
C33 H33A 0.98
C33 H33B 0.98
C33 H33C 0.98
B H1B 1.00

loop_
_geom_torsion_atom_site_label_1
_geom_torsion_atom_site_label_2
_geom_torsion_atom_site_label_3
_geom_torsion_atom_site_label_4
_geom_torsion
N5 Ca O C22 124.9(10)
N3 Ca O C22 -106.8(10)
N1 Ca O C22 5.4(10)
O Ca N1 C1 2.4(2)
N5 Ca N1 C1 -140.9(2)
N3 Ca N1 C1 138.9(2)
O Ca N1 N2 -176.55(8)
N5 Ca N1 N2 40.18(9)
N3 Ca N1 N2 -40.04(9)
C1 N1 N2 C3 -0.4(2)
Ca N1 N2 C3 178.90(11)
C1 N1 N2 B 179.34(13)
Ca N1 N2 B -1.4(2)
O Ca N3 C4 -18.9(2)
N5 Ca N3 C4 128.1(2)
N1 Ca N3 C4 -145.5(2)
O Ca N3 N4 166.27(8)
N5 Ca N3 N4 -46.78(9)
N1 Ca N3 N4 39.60(9)
C4 N3 N4 C6 0.3(2)
Ca N3 N4 C6 176.76(10)
C4 N3 N4 B -173.41(13)
Ca N3 N4 B 3.1(2)
O Ca N5 C7 11.2(2)
N3 Ca N5 C7 -132.7(2)
N1 Ca N5 C7 142.4(2)
O Ca N5 N6 -166.92(8)
N3 Ca N5 N6 49.17(9)
N1 Ca N5 N6 -35.76(9)
C7 N5 N6 C9 0.0(2)
Ca N5 N6 C9 178.76(9)
C7 N5 N6 B 173.05(13)
Ca N5 N6 B -8.2(2)
N2 N1 C1 C2 0.6(2)
Ca N1 C1 C2 -178.36(12)
N2 N1 C1 C10 177.98(13)
Ca N1 C1 C10 -1.0(2)
N1 C1 C2 C3 -0.6(2)
C10 C1 C2 C3 -177.8(2)
N1 N2 C3 C2 0.0(2)
B N2 C3 C2 -179.70(15)
C1 C2 C3 N2 0.3(2)
N4 N3 C4 C5 -0.6(2)
Ca N3 C4 C5 -175.66(12)
N4 N3 C4 C14 179.11(13)
Ca N3 C4 C14 4.0(2)
N3 C4 C5 C6 0.6(2)
C14 C4 C5 C6 -179.01(15)
N3 N4 C6 C5 0.1(2)
B N4 C6 C5 173.55(14)
C4 C5 C6 N4 -0.5(2)
N6 N5 C7 C8 0.3(2)
Ca N5 C7 C8 -177.92(11)
N6 N5 C7 C18 179.92(12)
Ca N5 C7 C18 1.7(2)
N5 C7 C8 C9 -0.5(2)
C18 C7 C8 C9 179.93(15)
N5 N6 C9 C8 -0.3(2)
B N6 C9 C8 -173.16(14)
C7 C8 C9 N6 0.5(2)
N1 C1 C10 C13 32.7(2)
C2 C1 C10 C13 -150.4(2)
N1 C1 C10 C11 153.45(15)
C2 C1 C10 C11 -29.7(2)
N1 C1 C10 C12 -88.1(2)
C2 C1 C10 C12 88.8(2)
N3 C4 C14 C16 -13.9(2)
C5 C4 C14 C16 165.7(2)
N3 C4 C14 C15 107.1(2)
C5 C4 C14 C15 -73.3(2)
N3 C4 C14 C17 -132.9(2)
C5 C4 C14 C17 46.7(2)
N5 C7 C18 C19 -79.3(2)
C8 C7 C18 C19 100.3(2)
N5 C7 C18 C20 41.0(2)
C8 C7 C18 C20 -139.5(2)
N5 C7 C18 C21 160.1(2)
C8 C7 C18 C21 -20.4(2)
Ca O C22 C23 63.8(10)
Ca O C22 C27 -116.5(10)
O C22 C23 C24 -179.75(14)
C27 C22 C23 C24 0.5(2)
O C22 C23 C28 2.5(2)
C27 C22 C23 C28 -177.19(15)
C22 C23 C24 C25 -0.8(3)
C28 C23 C24 C25 176.9(2)
C23 C24 C25 C26 0.4(3)
C24 C25 C26 C27 0.4(3)
C25 C26 C27 C22 -0.7(2)
C25 C26 C27 C31 177.73(15)
O C22 C27 C26 -179.49(13)
C23 C22 C27 C26 0.2(2)
O C22 C27 C31 2.0(2)
C23 C22 C27 C31 -178.24(13)
C24 C23 C28 C30 -69.7(2)
C22 C23 C28 C30 108.1(2)
C24 C23 C28 C29 54.7(2)
C22 C23 C28 C29 -127.6(2)
C26 C27 C31 C32 -86.9(2)
C22 C27 C31 C32 91.6(2)
C26 C27 C31 C33 37.6(2)
C22 C27 C31 C33 -143.9(2)
C9 N6 B N4 114.6(2)
N5 N6 B N4 -57.2(2)
C9 N6 B N2 -121.1(2)
N5 N6 B N2 67.0(2)
C6 N4 B N6 -112.1(2)
N3 N4 B N6 60.4(2)
C6 N4 B N2 123.2(2)
N3 N4 B N2 -64.2(2)
C3 N2 B N6 119.3(2)
N1 N2 B N6 -60.4(2)
C3 N2 B N4 -116.9(2)
N1 N2 B N4 63.4(2)
